data_4113337
loop_
_publ_author_name
'Brenda J. Burke'
'Larry E. Overman'

_publ_section_title
;
 Enantioselective Synthesis of Six-Membered Palladacycles Having
 Metal-Bound Stereogenic Carbons: Isolation and Reactivity of
 Palladacycles Containing Readily Accessible \b-Hydrogens
;
_journal_name_full 'Journal of the American Chemical Society'
_journal_page_first 16820
_journal_page_last 16833
_journal_paper_doi 10.1021/ja045047p
_journal_volume 126
_journal_year 2004
_chemical_formula_sum 'C56 H52 N2 O4 P2 Pd'
_chemical_formula_weight 985.34
_chemical_name_systematic
; 
 ? 
;
_space_group_IT_number 4
_symmetry_cell_setting monoclinic
_symmetry_space_group_name_Hall 'P 2yb'
_symmetry_space_group_name_H-M 'P 1 21 1'
_atom_sites_solution_hydrogens difmap
_atom_sites_solution_primary direct
_atom_sites_solution_secondary difmap
_audit_creation_method SHELXTL
_cell_angle_alpha 90.00
_cell_angle_beta 99.8960(10)
_cell_angle_gamma 90.00
_cell_formula_units_Z 2
_cell_length_a 8.6222(3)
_cell_length_b 14.5198(5)
_cell_length_c 18.6551(6)
_cell_measurement_temperature 173(2)
_cell_volume 2300.73(13)
_computing_cell_refinement 'Bruker SMART/SAINT'
_computing_data_collection 'Bruker SMART'
_computing_data_reduction 'Bruker SHELXTL'
_computing_molecular_graphics 'Bruker SHELXTL'
_computing_publication_material 'Bruker SHELXTL'
_computing_structure_refinement 'Bruker SHELXTL'
_computing_structure_solution 'Bruker SHELXTL'
_diffrn_ambient_temperature 173(2)
_diffrn_measured_fraction_theta_full 0.981
_diffrn_measured_fraction_theta_max 0.981
_diffrn_measurement_device_type 'CCD area detector'
_diffrn_measurement_method 'omega scans'
_diffrn_radiation_monochromator graphite
_diffrn_radiation_source 'sealed tube'
_diffrn_radiation_type MoK\a
_diffrn_radiation_wavelength 0.71073
_diffrn_reflns_av_R_equivalents 0.0308
_diffrn_reflns_av_sigmaI/netI 0.0446
_diffrn_reflns_limit_h_max 11
_diffrn_reflns_limit_h_min -11
_diffrn_reflns_limit_k_max 19
_diffrn_reflns_limit_k_min -19
_diffrn_reflns_limit_l_max 24
_diffrn_reflns_limit_l_min -24
_diffrn_reflns_number 24804
_diffrn_reflns_theta_full 28.28
_diffrn_reflns_theta_max 28.28
_diffrn_reflns_theta_min 1.79
_diffrn_standards_decay_% '< 1.0'
_diffrn_standards_interval_count 'initial 50 frames recollected'
_diffrn_standards_number '50 frames'
_exptl_absorpt_coefficient_mu 0.524
_exptl_absorpt_correction_T_max 0.9256
_exptl_absorpt_correction_T_min 0.8935
_exptl_absorpt_correction_type numerical
_exptl_absorpt_process_details 'Bruker SADABS'
_exptl_crystal_colour colorless
_exptl_crystal_density_diffrn 1.422
_exptl_crystal_density_meas ?
_exptl_crystal_description irregular_cut
_exptl_crystal_F_000 1020
_exptl_crystal_size_max 0.22
_exptl_crystal_size_mid 0.21
_exptl_crystal_size_min 0.15
_refine_diff_density_max 0.406
_refine_diff_density_min -0.417
_refine_diff_density_rms 0.056
_refine_ls_abs_structure_details 'Flack H D (1983), Acta Cryst. A39, 876-881'
_refine_ls_abs_structure_Flack -0.015(12)
_refine_ls_extinction_method none
_refine_ls_goodness_of_fit_ref 1.043
_refine_ls_hydrogen_treatment refall
_refine_ls_matrix_type full
_refine_ls_number_parameters 794
_refine_ls_number_reflns 10890
_refine_ls_number_restraints 1
_refine_ls_restrained_S_all 1.043
_refine_ls_R_factor_all 0.0347
_refine_ls_R_factor_gt 0.0280
_refine_ls_shift/su_max 0.004
_refine_ls_shift/su_mean 0.000
_refine_ls_structure_factor_coef Fsqd
_refine_ls_weighting_details 'calc w=1/[\s^2^(Fo^2^)+(0.0192P)^2^+0.4726P] where P=(Fo^2^+2Fc^2^)/3'
_refine_ls_weighting_scheme calc
_refine_ls_wR_factor_gt 0.0549
_refine_ls_wR_factor_ref 0.0578
_reflns_number_gt 9942
_reflns_number_total 10890
_reflns_threshold_expression >2sigma(I)
_cod_data_source_file ja045047prom20040817_010616_1.cif
_cod_data_source_block 10beta
_cod_depositor_comments
;
The following automatic conversions were performed:

'_exptl_crystal_density_meas' value 'none' was changed to '?' - the
value is perceived as not measured.

Automatic conversion script
Id: cif_fix_values 3008 2015-01-20 13:52:24Z robertas 
;
_cod_database_code 4113337

loop_
_symmetry_equiv_pos_as_xyz
'x, y, z'
'-x, y+1/2, -z'

loop_
_atom_site_label
_atom_site_type_symbol
_atom_site_fract_x
_atom_site_fract_y
_atom_site_fract_z
_atom_site_U_iso_or_equiv
_atom_site_adp_type
_atom_site_occupancy
_atom_site_symmetry_multiplicity
_atom_site_calc_flag
Pd1 Pd 0.604591(18) 0.430490(11) 0.764843(8) 0.01603(4) Uani 1 1 d
P1 P 0.77662(8) 0.51813(4) 0.85379(3) 0.02085(13) Uani 1 1 d
P2 P 0.74018(7) 0.30097(4) 0.80487(3) 0.01901(13) Uani 1 1 d
N1 N 0.4458(2) 0.53642(13) 0.73425(10) 0.0185(4) Uani 1 1 d
N2 N 0.6665(2) 0.39487(14) 0.54291(10) 0.0206(4) Uani 1 1 d
O1 O 0.4519(2) 0.60664(13) 0.84619(9) 0.0294(4) Uani 1 1 d
O2 O 0.1710(2) 0.70135(12) 0.77119(11) 0.0327(4) Uani 1 1 d
O3 O 0.3822(2) 0.75555(12) 0.72627(9) 0.0263(4) Uani 1 1 d
O4 O 0.6952(2) 0.50705(12) 0.63054(9) 0.0245(4) Uani 1 1 d
C1 C 0.4069(3) 0.60208(16) 0.77988(13) 0.0206(5) Uani 1 1 d
C2 C 0.3489(3) 0.54999(16) 0.66563(12) 0.0164(5) Uani 1 1 d
C3 C 0.3412(3) 0.49386(16) 0.60442(12) 0.0174(5) Uani 1 1 d
C4 C 0.2269(3) 0.51728(18) 0.54406(13) 0.0221(5) Uani 1 1 d
C5 C 0.1265(3) 0.59178(19) 0.54423(15) 0.0273(6) Uani 1 1 d
C6 C 0.1385(3) 0.64726(18) 0.60497(15) 0.0265(6) Uani 1 1 d
C7 C 0.2503(3) 0.62633(16) 0.66473(13) 0.0213(5) Uani 1 1 d
C8 C 0.2956(3) 0.67436(17) 0.73609(14) 0.0225(5) Uani 1 1 d
C9 C 0.2087(4) 0.7888(2) 0.80460(18) 0.0337(6) Uani 1 1 d
C10 C 0.3701(3) 0.8125(2) 0.78822(17) 0.0326(6) Uani 1 1 d
C11 C 0.4506(3) 0.41240(14) 0.60564(11) 0.0159(5) Uani 1 1 d
C12 C 0.6180(3) 0.44660(17) 0.59658(11) 0.0179(5) Uani 1 1 d
C13 C 0.5458(3) 0.33631(16) 0.50877(12) 0.0196(5) Uani 1 1 d
C14 C 0.5523(3) 0.27704(18) 0.45146(13) 0.0262(6) Uani 1 1 d
C15 C 0.4192(3) 0.22346(18) 0.42734(14) 0.0277(6) Uani 1 1 d
C16 C 0.2867(3) 0.23143(18) 0.45876(14) 0.0268(6) Uani 1 1 d
C17 C 0.2813(3) 0.29343(18) 0.51608(13) 0.0237(5) Uani 1 1 d
C18 C 0.4136(3) 0.34562(16) 0.54201(12) 0.0186(5) Uani 1 1 d
C19 C 0.4686(3) 0.35700(16) 0.67877(12) 0.0186(5) Uani 1 1 d
C20 C 0.3136(3) 0.3284(2) 0.69831(15) 0.0260(6) Uani 1 1 d
C21 C 0.8203(3) 0.40420(18) 0.52159(13) 0.0236(6) Uani 1 1 d
C22 C 0.8173(3) 0.45433(16) 0.45066(13) 0.0233(6) Uani 1 1 d
C23 C 0.9142(3) 0.4283(3) 0.40239(13) 0.0322(5) Uani 1 1 d
C24 C 0.9192(4) 0.4789(3) 0.33962(17) 0.0454(8) Uani 1 1 d
C25 C 0.8263(4) 0.5567(3) 0.32505(17) 0.0477(9) Uani 1 1 d
C26 C 0.7287(4) 0.5829(2) 0.37236(18) 0.0413(8) Uani 1 1 d
C27 C 0.7243(3) 0.53248(19) 0.43466(15) 0.0302(6) Uani 1 1 d
C28 C 1.0104(4) 0.5053(2) 0.76852(18) 0.0336(7) Uani 1 1 d
C29 C 0.9814(3) 0.48716(19) 0.84565(16) 0.0272(6) Uani 1 1 d
C30 C 1.0265(4) 0.3881(2) 0.86977(17) 0.0298(7) Uani 1 1 d
C31 C 0.9587(3) 0.31026(18) 0.81837(14) 0.0242(5) Uani 1 1 d
C32 C 1.0509(4) 0.22073(19) 0.83860(17) 0.0308(6) Uani 1 1 d
C33 C 0.7717(4) 0.50573(17) 0.95139(14) 0.0299(6) Uani 1 1 d
C34 C 0.9077(4) 0.51132(19) 1.00449(15) 0.0401(8) Uani 1 1 d
C35 C 0.8981(6) 0.5052(2) 1.07771(17) 0.0525(10) Uani 1 1 d
C36 C 0.7547(7) 0.4948(2) 1.09850(17) 0.0602(13) Uani 1 1 d
C37 C 0.6204(6) 0.4882(3) 1.0476(2) 0.0576(11) Uani 1 1 d
C38 C 0.6281(4) 0.4939(2) 0.97356(16) 0.0391(7) Uani 1 1 d
C39 C 0.7851(3) 0.64324(16) 0.84154(13) 0.0215(5) Uani 1 1 d
C40 C 0.8250(3) 0.70324(18) 0.90055(14) 0.0265(6) Uani 1 1 d
C41 C 0.8380(3) 0.79719(19) 0.88886(15) 0.0309(6) Uani 1 1 d
C42 C 0.8106(3) 0.83246(19) 0.81901(16) 0.0307(6) Uani 1 1 d
C43 C 0.7698(3) 0.77363(18) 0.76027(15) 0.0279(6) Uani 1 1 d
C44 C 0.7570(3) 0.6792(2) 0.77145(15) 0.0249(6) Uani 1 1 d
C45 C 0.7118(3) 0.19674(18) 0.74898(15) 0.0230(6) Uani 1 1 d
C46 C 0.7574(3) 0.1975(2) 0.68083(15) 0.0304(6) Uani 1 1 d
C47 C 0.7387(4) 0.1200(2) 0.63632(18) 0.0420(8) Uani 1 1 d
C48 C 0.6726(4) 0.0417(2) 0.6587(2) 0.0467(9) Uani 1 1 d
C49 C 0.6268(4) 0.0395(2) 0.7253(2) 0.0436(8) Uani 1 1 d
C50 C 0.6452(3) 0.11675(19) 0.77112(17) 0.0332(6) Uani 1 1 d
C51 C 0.6767(3) 0.26674(17) 0.88950(13) 0.0244(5) Uani 1 1 d
C52 C 0.7636(4) 0.2156(3) 0.94504(17) 0.0488(9) Uani 1 1 d
C53 C 0.7008(5) 0.1913(3) 1.00579(18) 0.0575(11) Uani 1 1 d
C54 C 0.5500(4) 0.2146(2) 1.01153(16) 0.0392(7) Uani 1 1 d
C55 C 0.4618(4) 0.2658(2) 0.95771(15) 0.0366(7) Uani 1 1 d
C56 C 0.5249(3) 0.2917(2) 0.89744(14) 0.0322(6) Uani 1 1 d
H4 H 0.217(3) 0.481(2) 0.5030(16) 0.037(8) Uiso 1 1 d
H5 H 0.048(3) 0.602(2) 0.5023(16) 0.033(8) Uiso 1 1 d
H6 H 0.075(3) 0.697(2) 0.6102(15) 0.031(8) Uiso 1 1 d
H9A H 0.209(4) 0.779(2) 0.8506(18) 0.048(10) Uiso 1 1 d
H9B H 0.127(4) 0.832(2) 0.7822(17) 0.045(9) Uiso 1 1 d
H10A H 0.454(3) 0.799(2) 0.8316(15) 0.031(8) Uiso 1 1 d
H10B H 0.390(3) 0.874(2) 0.7753(16) 0.037(8) Uiso 1 1 d
H14 H 0.646(3) 0.2757(18) 0.4297(14) 0.022(7) Uiso 1 1 d
H15 H 0.421(3) 0.176(2) 0.3877(15) 0.031(7) Uiso 1 1 d
H16 H 0.199(3) 0.192(2) 0.4400(15) 0.031(8) Uiso 1 1 d
H17 H 0.183(3) 0.2953(17) 0.5397(12) 0.008(6) Uiso 1 1 d
H19 H 0.526(3) 0.2990(19) 0.6717(14) 0.025(7) Uiso 1 1 d
H20A H 0.231(3) 0.296(2) 0.6587(15) 0.035(8) Uiso 1 1 d
H20B H 0.258(3) 0.374(2) 0.7160(15) 0.027(8) Uiso 1 1 d
H20C H 0.333(3) 0.2885(19) 0.7397(14) 0.023(7) Uiso 1 1 d
H21B H 0.888(2) 0.4484(15) 0.5608(10) 0.003(5) Uiso 1 1 d
H21A H 0.853(4) 0.342(2) 0.5213(17) 0.051(10) Uiso 1 1 d
H23 H 0.975(3) 0.3756(19) 0.4143(14) 0.023(7) Uiso 1 1 d
H24 H 0.980(3) 0.458(2) 0.3079(15) 0.035(8) Uiso 1 1 d
H25 H 0.831(4) 0.590(2) 0.2836(17) 0.040(9) Uiso 1 1 d
H26 H 0.669(4) 0.630(3) 0.3649(19) 0.050(11) Uiso 1 1 d
H27 H 0.658(4) 0.553(2) 0.4664(18) 0.050(10) Uiso 1 1 d
H28A H 0.998(4) 0.576(2) 0.7605(17) 0.044(9) Uiso 1 1 d
H28B H 1.122(3) 0.488(2) 0.7640(14) 0.035(8) Uiso 1 1 d
H28C H 0.938(3) 0.473(2) 0.7321(15) 0.033(8) Uiso 1 1 d
H29 H 1.047(4) 0.525(2) 0.8807(18) 0.050(10) Uiso 1 1 d
H30A H 1.002(3) 0.3776(17) 0.9147(15) 0.017(7) Uiso 1 1 d
H30B H 1.144(4) 0.380(2) 0.8751(17) 0.047(9) Uiso 1 1 d
H31 H 0.981(3) 0.327(2) 0.7670(15) 0.024(8) Uiso 1 1 d
H32A H 1.056(3) 0.2085(19) 0.8918(16) 0.030(8) Uiso 1 1 d
H32B H 1.156(4) 0.224(2) 0.8268(16) 0.040(9) Uiso 1 1 d
H32C H 1.000(3) 0.168(2) 0.8095(14) 0.029(7) Uiso 1 1 d
H34 H 1.016(4) 0.518(2) 0.9881(17) 0.046(10) Uiso 1 1 d
H35 H 0.993(4) 0.508(2) 1.1147(19) 0.052(10) Uiso 1 1 d
H36 H 0.748(4) 0.489(3) 1.145(2) 0.070(12) Uiso 1 1 d
H37 H 0.533(5) 0.486(3) 1.057(2) 0.063(14) Uiso 1 1 d
H38 H 0.517(4) 0.493(2) 0.9419(16) 0.039(8) Uiso 1 1 d
H40 H 0.842(3) 0.680(2) 0.9468(16) 0.024(7) Uiso 1 1 d
H41 H 0.870(3) 0.836(2) 0.9266(15) 0.030(8) Uiso 1 1 d
H42 H 0.815(3) 0.8993(19) 0.8112(15) 0.037(8) Uiso 1 1 d
H43 H 0.747(3) 0.7989(19) 0.7145(15) 0.026(7) Uiso 1 1 d
H44 H 0.721(3) 0.6437(18) 0.7316(14) 0.015(7) Uiso 1 1 d
H46 H 0.804(3) 0.248(2) 0.6678(15) 0.027(8) Uiso 1 1 d
H47 H 0.767(4) 0.123(3) 0.587(2) 0.064(11) Uiso 1 1 d
H48 H 0.664(4) -0.016(2) 0.6265(17) 0.051(9) Uiso 1 1 d
H49 H 0.581(4) -0.012(3) 0.7366(19) 0.056(10) Uiso 1 1 d
H50 H 0.612(3) 0.1164(18) 0.8174(14) 0.020(7) Uiso 1 1 d
H52 H 0.866(4) 0.198(2) 0.9420(17) 0.041(10) Uiso 1 1 d
H53 H 0.757(5) 0.157(3) 1.040(2) 0.075(13) Uiso 1 1 d
H54 H 0.502(4) 0.195(2) 1.0558(18) 0.054(10) Uiso 1 1 d
H55 H 0.358(4) 0.280(2) 0.9610(15) 0.032(8) Uiso 1 1 d
H56 H 0.474(4) 0.324(2) 0.8629(19) 0.055(11) Uiso 1 1 d

loop_
_atom_site_aniso_label
_atom_site_aniso_U_11
_atom_site_aniso_U_22
_atom_site_aniso_U_33
_atom_site_aniso_U_23
_atom_site_aniso_U_13
_atom_site_aniso_U_12
Pd1 0.02123(8) 0.01365(7) 0.01317(7) 0.00023(9) 0.00281(5) 0.00049(9)
P1 0.0266(3) 0.0165(3) 0.0180(3) -0.0007(2) -0.0003(2) 0.0000(3)
P2 0.0242(3) 0.0151(3) 0.0174(3) 0.0019(2) 0.0026(2) 0.0004(2)
N1 0.0228(10) 0.0164(10) 0.0167(10) -0.0013(8) 0.0049(8) 0.0029(8)
N2 0.0187(10) 0.0240(10) 0.0197(10) -0.0022(8) 0.0051(8) -0.0024(8)
O1 0.0409(11) 0.0272(10) 0.0218(9) -0.0076(7) 0.0100(8) 0.0024(8)
O2 0.0252(9) 0.0215(9) 0.0563(12) -0.0148(9) 0.0210(9) -0.0028(8)
O3 0.0263(10) 0.0179(9) 0.0364(10) -0.0036(8) 0.0098(8) -0.0046(7)
O4 0.0256(9) 0.0261(10) 0.0222(9) -0.0045(7) 0.0053(7) -0.0060(8)
C1 0.0229(13) 0.0180(12) 0.0225(12) -0.0032(9) 0.0086(10) -0.0013(10)
C2 0.0171(12) 0.0154(11) 0.0168(11) 0.0039(9) 0.0037(9) -0.0002(9)
C3 0.0179(12) 0.0163(11) 0.0181(11) 0.0041(9) 0.0034(9) -0.0010(9)
C4 0.0215(13) 0.0233(13) 0.0209(12) 0.0008(11) 0.0020(10) -0.0043(11)
C5 0.0211(13) 0.0261(14) 0.0316(14) 0.0036(11) -0.0040(11) -0.0010(11)
C6 0.0197(13) 0.0195(13) 0.0395(15) 0.0026(11) 0.0027(11) 0.0030(10)
C7 0.0198(12) 0.0164(11) 0.0287(13) 0.0001(10) 0.0070(10) 0.0004(9)
C8 0.0194(12) 0.0169(12) 0.0338(14) -0.0032(10) 0.0117(10) -0.0018(10)
C9 0.0367(17) 0.0252(15) 0.0420(17) -0.0119(13) 0.0149(14) -0.0019(12)
C10 0.0291(15) 0.0228(14) 0.0473(17) -0.0119(13) 0.0106(13) -0.0053(12)
C11 0.0194(10) 0.0148(14) 0.0132(9) 0.0003(8) 0.0019(8) 0.0009(8)
C12 0.0207(11) 0.0197(16) 0.0124(9) 0.0023(9) 0.0004(8) 0.0016(9)
C13 0.0226(13) 0.0190(12) 0.0167(11) 0.0007(9) 0.0017(9) 0.0003(10)
C14 0.0291(15) 0.0282(14) 0.0218(12) -0.0040(11) 0.0061(11) 0.0050(11)
C15 0.0373(15) 0.0229(13) 0.0203(12) -0.0066(10) -0.0018(11) 0.0022(11)
C16 0.0276(14) 0.0239(13) 0.0260(13) -0.0045(11) -0.0032(11) -0.0045(11)
C17 0.0229(13) 0.0258(14) 0.0217(12) -0.0005(10) 0.0015(10) -0.0009(11)
C18 0.0213(12) 0.0187(12) 0.0149(11) 0.0015(9) 0.0003(9) 0.0005(9)
C19 0.0250(13) 0.0148(11) 0.0159(11) 0.0001(9) 0.0035(9) 0.0022(10)
C20 0.0344(16) 0.0237(14) 0.0210(14) -0.0017(12) 0.0074(12) -0.0072(12)
C21 0.0189(12) 0.0281(16) 0.0247(12) -0.0020(10) 0.0065(10) 0.0016(10)
C22 0.0211(12) 0.0263(15) 0.0229(11) -0.0036(9) 0.0048(9) -0.0084(9)
C23 0.0270(12) 0.0396(14) 0.0315(12) -0.0080(19) 0.0096(9) -0.0082(19)
C24 0.0463(19) 0.065(2) 0.0292(16) -0.0112(15) 0.0189(14) -0.0251(17)
C25 0.056(2) 0.057(2) 0.0273(16) 0.0124(15) 0.0012(15) -0.0227(18)
C26 0.0396(18) 0.0388(19) 0.0431(18) 0.0135(15) 0.0003(14) -0.0113(15)
C27 0.0295(15) 0.0299(15) 0.0307(14) 0.0006(12) 0.0034(12) -0.0041(12)
C28 0.0316(16) 0.0194(15) 0.0529(19) 0.0008(13) 0.0162(14) -0.0028(12)
C29 0.0201(14) 0.0213(14) 0.0366(16) -0.0033(12) -0.0052(12) -0.0022(11)
C30 0.0256(16) 0.0243(14) 0.0359(17) -0.0045(13) -0.0052(13) 0.0041(12)
C31 0.0249(13) 0.0202(13) 0.0267(13) 0.0013(11) 0.0019(10) 0.0021(10)
C32 0.0275(15) 0.0223(14) 0.0411(17) 0.0014(12) 0.0021(12) 0.0038(11)
C33 0.0507(18) 0.0169(13) 0.0196(12) 0.0019(10) -0.0009(12) 0.0009(12)
C34 0.066(2) 0.0202(14) 0.0273(14) -0.0022(12) -0.0120(15) 0.0084(14)
C35 0.095(3) 0.0292(17) 0.0248(15) -0.0018(13) -0.0146(19) 0.0118(18)
C36 0.137(4) 0.0245(16) 0.0163(15) 0.0018(12) 0.005(2) 0.002(2)
C37 0.098(4) 0.045(2) 0.0359(19) 0.0058(15) 0.027(2) -0.008(2)
C38 0.060(2) 0.0311(16) 0.0267(15) 0.0032(12) 0.0076(14) -0.0035(14)
C39 0.0216(13) 0.0192(12) 0.0234(12) -0.0016(10) 0.0024(10) 0.0007(10)
C40 0.0325(15) 0.0206(13) 0.0253(13) -0.0012(11) 0.0023(11) 0.0011(11)
C41 0.0356(16) 0.0227(13) 0.0337(15) -0.0102(12) 0.0041(12) -0.0036(12)
C42 0.0277(14) 0.0185(13) 0.0449(16) 0.0039(12) 0.0035(12) -0.0025(11)
C43 0.0292(15) 0.0239(13) 0.0298(14) 0.0061(11) 0.0027(11) -0.0036(11)
C44 0.0262(15) 0.0244(14) 0.0232(14) -0.0009(11) 0.0015(11) -0.0028(11)
C45 0.0255(14) 0.0170(13) 0.0251(14) 0.0000(11) 0.0007(11) 0.0039(11)
C46 0.0318(15) 0.0285(15) 0.0302(14) -0.0033(12) 0.0037(11) 0.0057(12)
C47 0.0428(19) 0.0437(19) 0.0376(17) -0.0174(15) 0.0013(14) 0.0142(15)
C48 0.0403(18) 0.0316(17) 0.063(2) -0.0238(16) -0.0065(16) 0.0079(14)
C49 0.0352(17) 0.0195(15) 0.071(2) -0.0045(15) -0.0063(16) -0.0049(13)
C50 0.0350(17) 0.0212(14) 0.0405(17) 0.0021(12) -0.0013(13) -0.0011(11)
C51 0.0350(15) 0.0201(12) 0.0181(11) 0.0041(10) 0.0048(10) 0.0021(11)
C52 0.048(2) 0.066(2) 0.0351(17) 0.0245(16) 0.0155(15) 0.0317(18)
C53 0.067(2) 0.070(3) 0.0374(18) 0.0330(18) 0.0135(17) 0.031(2)
C54 0.057(2) 0.0352(17) 0.0285(15) 0.0113(13) 0.0157(14) 0.0002(14)
C55 0.0332(17) 0.0506(19) 0.0266(14) 0.0094(13) 0.0070(12) -0.0072(14)
C56 0.0320(15) 0.0429(17) 0.0211(13) 0.0121(12) 0.0024(11) -0.0008(13)

loop_
_atom_type_symbol
_atom_type_description
_atom_type_scat_dispersion_real
_atom_type_scat_dispersion_imag
_atom_type_scat_source
C C 0.0033 0.0016 'International Tables Vol C Tables 4.2.6.8 and 6.1.1.4'
H H 0.0000 0.0000 'International Tables Vol C Tables 4.2.6.8 and 6.1.1.4'
N N 0.0061 0.0033 'International Tables Vol C Tables 4.2.6.8 and 6.1.1.4'
O O 0.0106 0.0060 'International Tables Vol C Tables 4.2.6.8 and 6.1.1.4'
P P 0.1023 0.0942 'International Tables Vol C Tables 4.2.6.8 and 6.1.1.4'
Pd Pd -0.9988 1.0072 'International Tables Vol C Tables 4.2.6.8 and 6.1.1.4'

loop_
_geom_angle_atom_site_label_1
_geom_angle_atom_site_label_2
_geom_angle_atom_site_label_3
_geom_angle
N1 Pd1 C19 84.91(8)
N1 Pd1 P2 169.39(6)
C19 Pd1 P2 91.08(7)
N1 Pd1 P1 95.61(6)
C19 Pd1 P1 174.02(7)
P2 Pd1 P1 89.41(2)
C39 P1 C33 103.23(11)
C39 P1 C29 99.86(12)
C33 P1 C29 104.01(13)
C39 P1 Pd1 118.26(8)
C33 P1 Pd1 121.19(9)
C29 P1 Pd1 107.45(9)
C51 P2 C45 103.70(12)
C51 P2 C31 110.44(12)
C45 P2 C31 99.78(12)
C51 P2 Pd1 107.20(9)
C45 P2 Pd1 119.11(9)
C31 P2 Pd1 115.85(8)
C1 N1 C2 107.33(19)
C1 N1 Pd1 124.81(16)
C2 N1 Pd1 127.65(15)
C12 N2 C13 111.5(2)
C12 N2 C21 123.7(2)
C13 N2 C21 124.7(2)
C8 O2 C9 108.4(2)
C8 O3 C10 105.11(19)
O1 C1 N1 126.7(2)
O1 C1 C8 123.4(2)
N1 C1 C8 109.9(2)
C7 C2 C3 120.7(2)
C7 C2 N1 112.6(2)
C3 C2 N1 126.6(2)
C2 C3 C4 116.3(2)
C2 C3 C11 120.23(19)
C4 C3 C11 123.5(2)
C5 C4 C3 122.7(2)
C6 C5 C4 119.9(2)
C7 C6 C5 118.7(2)
C6 C7 C2 121.7(2)
C6 C7 C8 131.2(2)
C2 C7 C8 107.1(2)
O2 C8 O3 106.77(19)
O2 C8 C7 116.2(2)
O3 C8 C7 109.5(2)
O2 C8 C1 113.3(2)
O3 C8 C1 109.64(19)
C7 C8 C1 101.31(19)
O2 C9 C10 105.2(2)
O3 C10 C9 103.1(2)
C3 C11 C18 116.11(18)
C3 C11 C12 109.59(17)
C18 C11 C12 101.04(17)
C3 C11 C19 112.53(18)
C18 C11 C19 109.12(17)
C12 C11 C19 107.55(17)
O4 C12 N2 124.6(2)
O4 C12 C11 127.4(2)
N2 C12 C11 107.93(18)
C14 C13 C18 123.3(2)
C14 C13 N2 127.0(2)
C18 C13 N2 109.7(2)
C13 C14 C15 117.2(3)
C16 C15 C14 120.8(2)
C15 C16 C17 121.1(2)
C18 C17 C16 118.9(2)
C17 C18 C13 118.6(2)
C17 C18 C11 132.0(2)
C13 C18 C11 109.3(2)
C20 C19 C11 113.1(2)
C20 C19 Pd1 110.88(16)
C11 C19 Pd1 111.23(15)
N2 C21 C22 114.0(2)
C23 C22 C27 118.3(3)
C23 C22 C21 121.3(3)
C27 C22 C21 120.3(2)
C22 C23 C24 121.0(4)
C25 C24 C23 119.7(3)
C26 C25 C24 119.8(3)
C25 C26 C27 120.2(3)
C26 C27 C22 121.0(3)
C28 C29 C30 111.3(3)
C28 C29 P1 110.4(2)
C30 C29 P1 113.6(2)
C31 C30 C29 117.2(2)
C30 C31 C32 110.2(2)
C30 C31 P2 113.97(19)
C32 C31 P2 116.14(19)
C38 C33 C34 118.7(3)
C38 C33 P1 118.9(2)
C34 C33 P1 122.4(3)
C35 C34 C33 120.6(4)
C36 C35 C34 119.8(4)
C35 C36 C37 120.7(3)
C36 C37 C38 120.2(4)
C33 C38 C37 120.1(4)
C44 C39 C40 119.0(2)
C44 C39 P1 119.04(19)
C40 C39 P1 121.88(19)
C41 C40 C39 120.2(3)
C42 C41 C40 120.4(3)
C41 C42 C43 119.7(3)
C42 C43 C44 120.2(3)
C39 C44 C43 120.3(3)
C50 C45 C46 118.2(3)
C50 C45 P2 122.9(2)
C46 C45 P2 118.9(2)
C47 C46 C45 121.1(3)
C48 C47 C46 120.1(3)
C49 C48 C47 119.8(3)
C48 C49 C50 121.0(3)
C45 C50 C49 119.8(3)
C52 C51 C56 117.3(2)
C52 C51 P2 126.0(2)
C56 C51 P2 116.63(19)
C53 C52 C51 120.8(3)
C54 C53 C52 120.9(3)
C53 C54 C55 119.5(3)
C54 C55 C56 119.8(3)
C55 C56 C51 121.6(3)

loop_
_geom_bond_atom_site_label_1
_geom_bond_atom_site_label_2
_geom_bond_distance
Pd1 N1 2.073(2)
Pd1 C19 2.108(2)
Pd1 P2 2.2717(6)
Pd1 P1 2.3931(6)
P1 C39 1.834(3)
P1 C33 1.837(3)
P1 C29 1.853(3)
P2 C51 1.827(2)
P2 C45 1.830(3)
P2 C31 1.862(3)
N1 C1 1.358(3)
N1 C2 1.417(3)
N2 C12 1.373(3)
N2 C13 1.408(3)
N2 C21 1.455(3)
O1 C1 1.233(3)
O2 C8 1.406(3)
O2 C9 1.427(3)
O3 C8 1.424(3)
O3 C10 1.440(3)
O4 C12 1.213(3)
C1 C8 1.556(3)
C2 C7 1.395(3)
C2 C3 1.395(3)
C3 C4 1.405(3)
C3 C11 1.510(3)
C4 C5 1.386(4)
C5 C6 1.380(4)
C6 C7 1.376(4)
C7 C8 1.494(3)
C9 C10 1.515(4)
C11 C18 1.523(3)
C11 C12 1.563(3)
C11 C19 1.568(3)
C13 C14 1.381(3)
C13 C18 1.395(3)
C14 C15 1.395(4)
C15 C16 1.375(4)
C16 C17 1.405(4)
C17 C18 1.386(3)
C19 C20 1.503(4)
C21 C22 1.507(3)
C22 C23 1.382(3)
C22 C27 1.392(4)
C23 C24 1.389(5)
C24 C25 1.385(5)
C25 C26 1.374(5)
C26 C27 1.379(4)
C28 C29 1.525(4)
C29 C30 1.537(4)
C30 C31 1.531(4)
C31 C32 1.536(4)
C33 C38 1.382(4)
C33 C34 1.401(4)
C34 C35 1.385(5)
C35 C36 1.366(6)
C36 C37 1.369(6)
C37 C38 1.397(4)
C39 C44 1.390(4)
C39 C40 1.400(3)
C40 C41 1.389(4)
C41 C42 1.382(4)
C42 C43 1.386(4)
C43 C44 1.394(4)
C45 C50 1.390(4)
C45 C46 1.394(4)
C46 C47 1.390(4)
C47 C48 1.369(5)
C48 C49 1.369(5)
C49 C50 1.403(4)
C51 C52 1.386(4)
C51 C56 1.391(4)
C52 C53 1.383(4)
C53 C54 1.366(5)
C54 C55 1.370(4)
C55 C56 1.382(4)

loop_
_geom_torsion_atom_site_label_1
_geom_torsion_atom_site_label_2
_geom_torsion_atom_site_label_3
_geom_torsion_atom_site_label_4
_geom_torsion
N1 Pd1 P1 C39 -27.58(11)
C19 Pd1 P1 C39 67.1(7)
P2 Pd1 P1 C39 161.78(10)
N1 Pd1 P1 C33 101.39(12)
C19 Pd1 P1 C33 -163.9(7)
P2 Pd1 P1 C33 -69.24(11)
N1 Pd1 P1 C29 -139.47(11)
C19 Pd1 P1 C29 -44.8(7)
P2 Pd1 P1 C29 49.89(10)
N1 Pd1 P2 C51 -41.1(3)
C19 Pd1 P2 C51 -108.63(11)
P1 Pd1 P2 C51 77.33(9)
N1 Pd1 P2 C45 76.1(3)
C19 Pd1 P2 C45 8.52(13)
P1 Pd1 P2 C45 -165.53(11)
N1 Pd1 P2 C31 -164.9(3)
C19 Pd1 P2 C31 127.58(11)
P1 Pd1 P2 C31 -46.47(9)
C19 Pd1 N1 C1 151.5(2)
P2 Pd1 N1 C1 83.4(4)
P1 Pd1 N1 C1 -34.5(2)
C19 Pd1 N1 C2 -22.6(2)
P2 Pd1 N1 C2 -90.7(3)
P1 Pd1 N1 C2 151.39(18)
C2 N1 C1 O1 170.9(2)
Pd1 N1 C1 O1 -4.2(4)
C2 N1 C1 C8 -9.7(3)
Pd1 N1 C1 C8 175.15(15)
C1 N1 C2 C7 2.3(3)
Pd1 N1 C2 C7 177.23(16)
C1 N1 C2 C3 -174.9(2)
Pd1 N1 C2 C3 0.1(3)
C7 C2 C3 C4 -1.8(3)
N1 C2 C3 C4 175.1(2)
C7 C2 C3 C11 178.9(2)
N1 C2 C3 C11 -4.1(4)
C2 C3 C4 C5 0.1(4)
C11 C3 C4 C5 179.3(2)
C3 C4 C5 C6 1.1(4)
C4 C5 C6 C7 -0.6(4)
C5 C6 C7 C2 -1.1(4)
C5 C6 C7 C8 177.3(3)
C3 C2 C7 C6 2.4(4)
N1 C2 C7 C6 -174.9(2)
C3 C2 C7 C8 -176.3(2)
N1 C2 C7 C8 6.4(3)
C9 O2 C8 O3 -19.4(3)
C9 O2 C8 C7 -141.9(2)
C9 O2 C8 C1 101.4(3)
C10 O3 C8 O2 33.0(3)
C10 O3 C8 C7 159.5(2)
C10 O3 C8 C1 -90.1(2)
C6 C7 C8 O2 47.2(4)
C2 C7 C8 O2 -134.2(2)
C6 C7 C8 O3 -73.8(3)
C2 C7 C8 O3 104.7(2)
C6 C7 C8 C1 170.4(3)
C2 C7 C8 C1 -11.1(2)
O1 C1 C8 O2 -42.5(3)
N1 C1 C8 O2 138.2(2)
O1 C1 C8 O3 76.7(3)
N1 C1 C8 O3 -102.7(2)
O1 C1 C8 C7 -167.7(2)
N1 C1 C8 C7 13.0(2)
C8 O2 C9 C10 -1.2(3)
C8 O3 C10 C9 -32.4(3)
O2 C9 C10 O3 20.7(3)
C2 C3 C11 C18 169.2(2)
C4 C3 C11 C18 -10.0(3)
C2 C3 C11 C12 -77.2(2)
C4 C3 C11 C12 103.6(2)
C2 C3 C11 C19 42.4(3)
C4 C3 C11 C19 -136.7(2)
C13 N2 C12 O4 -174.4(2)
C21 N2 C12 O4 2.1(4)
C13 N2 C12 C11 6.4(2)
C21 N2 C12 C11 -177.09(19)
C3 C11 C12 O4 50.3(3)
C18 C11 C12 O4 173.4(2)
C19 C11 C12 O4 -72.3(3)
C3 C11 C12 N2 -130.47(19)
C18 C11 C12 N2 -7.4(2)
C19 C11 C12 N2 106.90(19)
C12 N2 C13 C14 178.0(2)
C21 N2 C13 C14 1.6(4)
C12 N2 C13 C18 -2.5(3)
C21 N2 C13 C18 -178.9(2)
C18 C13 C14 C15 -1.1(4)
N2 C13 C14 C15 178.4(2)
C13 C14 C15 C16 1.4(4)
C14 C15 C16 C17 -0.1(4)
C15 C16 C17 C18 -1.4(4)
C16 C17 C18 C13 1.7(3)
C16 C17 C18 C11 -174.8(2)
C14 C13 C18 C17 -0.5(4)
N2 C13 C18 C17 180.0(2)
C14 C13 C18 C11 176.8(2)
N2 C13 C18 C11 -2.7(3)
C3 C11 C18 C17 -58.7(3)
C12 C11 C18 C17 -177.2(2)
C19 C11 C18 C17 69.7(3)
C3 C11 C18 C13 124.5(2)
C12 C11 C18 C13 6.0(2)
C19 C11 C18 C13 -107.1(2)
C3 C11 C19 C20 53.1(3)
C18 C11 C19 C20 -77.3(2)
C12 C11 C19 C20 173.9(2)
C3 C11 C19 Pd1 -72.4(2)
C18 C11 C19 Pd1 157.15(15)
C12 C11 C19 Pd1 48.3(2)
N1 Pd1 C19 C20 -73.16(18)
P2 Pd1 C19 C20 97.00(17)
P1 Pd1 C19 C20 -168.4(6)
N1 Pd1 C19 C11 53.67(15)
P2 Pd1 C19 C11 -136.16(15)
P1 Pd1 C19 C11 -41.6(7)
C12 N2 C21 C22 -104.4(3)
C13 N2 C21 C22 71.6(3)
N2 C21 C22 C23 -143.0(2)
N2 C21 C22 C27 41.7(3)
C27 C22 C23 C24 0.1(4)
C21 C22 C23 C24 -175.2(3)
C22 C23 C24 C25 0.2(5)
C23 C24 C25 C26 -0.7(5)
C24 C25 C26 C27 0.7(5)
C25 C26 C27 C22 -0.4(4)
C23 C22 C27 C26 -0.1(4)
C21 C22 C27 C26 175.4(3)
C39 P1 C29 C28 -66.7(2)
C33 P1 C29 C28 -173.1(2)
Pd1 P1 C29 C28 57.2(2)
C39 P1 C29 C30 167.46(19)
C33 P1 C29 C30 61.0(2)
Pd1 P1 C29 C30 -68.6(2)
C28 C29 C30 C31 -50.9(4)
P1 C29 C30 C31 74.4(3)
C29 C30 C31 C32 163.4(3)
C29 C30 C31 P2 -64.0(3)
C51 P2 C31 C30 -66.3(2)
C45 P2 C31 C30 -175.0(2)
Pd1 P2 C31 C30 55.8(2)
C51 P2 C31 C32 63.3(2)
C45 P2 C31 C32 -45.4(2)
Pd1 P2 C31 C32 -174.56(17)
C39 P1 C33 C38 97.2(2)
C29 P1 C33 C38 -158.9(2)
Pd1 P1 C33 C38 -38.1(3)
C39 P1 C33 C34 -80.3(2)
C29 P1 C33 C34 23.6(3)
Pd1 P1 C33 C34 144.38(19)
C38 C33 C34 C35 -0.1(4)
P1 C33 C34 C35 177.4(2)
C33 C34 C35 C36 -0.8(5)
C34 C35 C36 C37 1.6(5)
C35 C36 C37 C38 -1.4(5)
C34 C33 C38 C37 0.3(4)
P1 C33 C38 C37 -177.3(3)
C36 C37 C38 C33 0.4(5)
C33 P1 C39 C44 -166.6(2)
C29 P1 C39 C44 86.3(2)
Pd1 P1 C39 C44 -29.7(2)
C33 P1 C39 C40 16.0(2)
C29 P1 C39 C40 -91.1(2)
Pd1 P1 C39 C40 152.87(19)
C44 C39 C40 C41 -0.7(4)
P1 C39 C40 C41 176.7(2)
C39 C40 C41 C42 0.5(4)
C40 C41 C42 C43 0.0(4)
C41 C42 C43 C44 -0.3(4)
C40 C39 C44 C43 0.5(4)
P1 C39 C44 C43 -177.0(2)
C42 C43 C44 C39 0.0(4)
C51 P2 C45 C50 4.0(3)
C31 P2 C45 C50 118.0(2)
Pd1 P2 C45 C50 -115.0(2)
C51 P2 C45 C46 -176.7(2)
C31 P2 C45 C46 -62.7(2)
Pd1 P2 C45 C46 64.4(2)
C50 C45 C46 C47 -0.8(4)
P2 C45 C46 C47 179.9(2)
C45 C46 C47 C48 1.0(4)
C46 C47 C48 C49 -0.8(5)
C47 C48 C49 C50 0.6(5)
C46 C45 C50 C49 0.5(4)
P2 C45 C50 C49 179.9(2)
C48 C49 C50 C45 -0.4(5)
C45 P2 C51 C52 78.6(3)
C31 P2 C51 C52 -27.5(3)
Pd1 P2 C51 C52 -154.5(3)
C45 P2 C51 C56 -98.9(2)
C31 P2 C51 C56 155.0(2)
Pd1 P2 C51 C56 27.9(2)
C56 C51 C52 C53 -0.4(5)
P2 C51 C52 C53 -177.9(3)
C51 C52 C53 C54 2.2(6)
C52 C53 C54 C55 -2.7(6)
C53 C54 C55 C56 1.5(5)
C54 C55 C56 C51 0.3(5)
C52 C51 C56 C55 -0.8(4)
P2 C51 C56 C55 177.0(2)
